data_2219269
loop_
_publ_author_name
'Hassan, Nor Duha'
'Tajuddin, Hairul Anuar'
'Abdullah, Zanariah'
'Ng, Seik Weng'

_publ_section_title
;
 Quinoxalin-2-yl <i>p</i>-tolyl ether
;
_journal_coeditor_code BT2771
_journal_issue 9
_journal_name_full 'Acta Crystallographica Section E'
_journal_page_first o1823
_journal_paper_doi 10.1107/S1600536808026834
_journal_volume 64
_journal_year 2008
_chemical_formula_sum 'C15 H12 N2 O'
_chemical_formula_weight 236.27
_chemical_name_systematic
;
Quinoxalin-2-yl <i>p</i>-tolyl ether
;
_space_group_IT_number 2
_symmetry_cell_setting triclinic
_symmetry_space_group_name_Hall '-P 1'
_symmetry_space_group_name_H-M 'P -1'
_atom_sites_solution_hydrogens geom
_atom_sites_solution_primary direct
_atom_sites_solution_secondary difmap
_audit_creation_method SHELXL-97
_cell_angle_alpha 74.6600(10)
_cell_angle_beta 81.1630(10)
_cell_angle_gamma 89.0950(10)
_cell_formula_units_Z 2
_cell_length_a 5.26550(10)
_cell_length_b 9.1713(2)
_cell_length_c 12.8112(2)
_cell_measurement_reflns_used 2687
_cell_measurement_temperature 100(2)
_cell_measurement_theta_max 28.3
_cell_measurement_theta_min 2.3
_cell_volume 589.35(2)
_computing_cell_refinement 'SAINT (Bruker, 2007)'
_computing_data_collection 'APEX2 software (Bruker, 2007)'
_computing_data_reduction SAINT
_computing_molecular_graphics 'X-Seed (Barbour, 2001)'
_computing_publication_material 'publCIF (Westrip, 2008)'
_computing_structure_refinement 'SHELXL-97 (Sheldrick, 2008)'
_computing_structure_solution 'SHELXS-97 (Sheldrick, 2008)'
_diffrn_measured_fraction_theta_full 0.975
_diffrn_measured_fraction_theta_max 0.975
_diffrn_measurement_device_type 'Bruker SMART APEX diffractometer'
_diffrn_measurement_method '\w scans'
_diffrn_radiation_monochromator graphite
_diffrn_radiation_source 'fine-focus sealed tube'
_diffrn_radiation_type MoK\a
_diffrn_radiation_wavelength 0.71073
_diffrn_reflns_av_R_equivalents 0.0122
_diffrn_reflns_av_sigmaI/netI 0.0208
_diffrn_reflns_limit_h_max 6
_diffrn_reflns_limit_h_min -6
_diffrn_reflns_limit_k_max 10
_diffrn_reflns_limit_k_min -7
_diffrn_reflns_limit_l_max 15
_diffrn_reflns_limit_l_min -15
_diffrn_reflns_number 2828
_diffrn_reflns_theta_full 25.00
_diffrn_reflns_theta_max 25.00
_diffrn_reflns_theta_min 2.30
_diffrn_standards_decay_% 0
_diffrn_standards_interval_count 0
_diffrn_standards_interval_time 0
_diffrn_standards_number 0
_exptl_absorpt_coefficient_mu 0.085
_exptl_absorpt_correction_type none
_exptl_crystal_colour Colorless
_exptl_crystal_density_diffrn 1.331
_exptl_crystal_density_method 'not measured'
_exptl_crystal_description 'Irregular block'
_exptl_crystal_F_000 248
_exptl_crystal_size_max 0.25
_exptl_crystal_size_mid 0.25
_exptl_crystal_size_min 0.25
_refine_diff_density_max 0.150
_refine_diff_density_min -0.226
_refine_ls_extinction_method none
_refine_ls_goodness_of_fit_ref 0.991
_refine_ls_hydrogen_treatment constr
_refine_ls_matrix_type full
_refine_ls_number_parameters 164
_refine_ls_number_reflns 2030
_refine_ls_number_restraints 0
_refine_ls_restrained_S_all 0.991
_refine_ls_R_factor_all 0.0403
_refine_ls_R_factor_gt 0.0355
_refine_ls_shift/su_max 0.001
_refine_ls_shift/su_mean 0.001
_refine_ls_structure_factor_coef Fsqd
_refine_ls_weighting_details 'calc w=1/[\s^2^(Fo^2^)+(0.0589P)^2^+0.1439P] where P=(Fo^2^+2Fc^2^)/3'
_refine_ls_weighting_scheme calc
_refine_ls_wR_factor_gt 0.0942
_refine_ls_wR_factor_ref 0.0990
_reflns_number_gt 1764
_reflns_number_total 2030
_reflns_threshold_expression I>2\s(I)
_cod_data_source_file bt2771.cif
_cod_data_source_block I
_cod_depositor_comments
;
The following automatic conversions were performed:
'_symmetry_cell_setting' value 'Triclinic' changed to 'triclinic'
according to '/home/saulius/struct/CIF-dictionaries/cif_core.dic'
dictionary named 'cif_core.dic' version 2.4.1 from
2010-06-29.

'_exptl_absorpt_correction_type' value 'None' changed to
'none' according to '/home/saulius/struct/CIF-dictionaries/cif_core.dic'
dictionary named 'cif_core.dic' version 2.4.1 from 2010-06-29.

Automatic conversion script
Id: cif_fix_enum 1527 2010-12-29 10:47:43Z saulius 

The following automatic conversions were performed:

'_symmetry_cell_setting' value 'Triclinic' changed to 'triclinic'
according to /home/saulius/struct/CIF-dictionaries/cif_core.dic
dictionary named 'cif_core.dic' version 2.4.1 from
2010-06-29.

'_exptl_absorpt_correction_type' value 'None' changed to
'none' according to
/home/saulius/struct/CIF-dictionaries/cif_core.dic dictionary named
'cif_core.dic' version 2.4.1 from 2010-06-29.

Automatic conversion script
Id: cif_fix_values 1715 2011-07-08 13:25:40Z adriana 
;
_cod_database_code 2219269
_cod_database_fobs_code 2219269

loop_
_symmetry_equiv_pos_as_xyz
'x, y, z'
'-x, -y, -z'

loop_
_atom_site_type_symbol
_atom_site_label
_atom_site_fract_x
_atom_site_fract_y
_atom_site_fract_z
_atom_site_U_iso_or_equiv
_atom_site_adp_type
_atom_site_calc_flag
_atom_site_refinement_flags
_atom_site_occupancy
O O1 1.26514(16) 1.02668(10) 0.14690(7) 0.0230(2) Uani d . 1
N N1 1.07057(19) 0.73809(12) 0.03457(8) 0.0218(3) Uani d . 1
N N2 0.91228(18) 0.86256(11) 0.21386(8) 0.0189(2) Uani d . 1
C C1 1.1133(2) 0.91123(13) 0.14121(10) 0.0188(3) Uani d . 1
C C2 1.1953(2) 0.84960(14) 0.05056(10) 0.0216(3) Uani d . 1
H H2 1.3450 0.8912 0.0006 0.026 Uiso calc R 1
C C3 0.8547(2) 0.68201(13) 0.10938(10) 0.0192(3) Uani d . 1
C C4 0.7105(2) 0.56145(14) 0.09688(10) 0.0232(3) Uani d . 1
H H4 0.7628 0.5188 0.0373 0.028 Uiso calc R 1
C C5 0.4948(2) 0.50557(14) 0.17061(11) 0.0245(3) Uani d . 1
H H5 0.3980 0.4242 0.1619 0.029 Uiso calc R 1
C C6 0.4161(2) 0.56796(14) 0.25901(10) 0.0237(3) Uani d . 1
H H6 0.2654 0.5290 0.3093 0.028 Uiso calc R 1
C C7 0.5546(2) 0.68464(14) 0.27340(10) 0.0217(3) Uani d . 1
H H7 0.5005 0.7252 0.3339 0.026 Uiso calc R 1
C C8 0.7766(2) 0.74447(13) 0.19880(10) 0.0181(3) Uani d . 1
C C9 1.1976(2) 1.09150(13) 0.23540(10) 0.0199(3) Uani d . 1
C C10 0.9936(2) 1.18709(14) 0.23647(10) 0.0232(3) Uani d . 1
H H10 0.8934 1.2083 0.1788 0.028 Uiso calc R 1
C C11 0.9373(2) 1.25183(14) 0.32362(10) 0.0229(3) Uani d . 1
H H11 0.7965 1.3177 0.3252 0.028 Uiso calc R 1
C C12 1.0819(2) 1.22244(13) 0.40840(10) 0.0212(3) Uani d . 1
C C13 1.2913(2) 1.12925(14) 0.40226(11) 0.0259(3) Uani d . 1
H H13 1.3958 1.1102 0.4584 0.031 Uiso calc R 1
C C14 1.3511(2) 1.06353(14) 0.31607(11) 0.0241(3) Uani d . 1
H H14 1.4953 1.0004 0.3127 0.029 Uiso calc R 1
C C15 1.0175(3) 1.29050(15) 0.50378(10) 0.0292(3) Uani d . 1
H H15A 0.8638 1.3514 0.4951 0.044 Uiso calc R 1
H H15B 1.1620 1.3549 0.5063 0.044 Uiso calc R 1
H H15C 0.9849 1.2095 0.5720 0.044 Uiso calc R 1

loop_
_atom_site_aniso_label
_atom_site_aniso_U_11
_atom_site_aniso_U_22
_atom_site_aniso_U_33
_atom_site_aniso_U_12
_atom_site_aniso_U_13
_atom_site_aniso_U_23
O1 0.0225(4) 0.0229(5) 0.0243(5) -0.0055(4) 0.0043(4) -0.0114(4)
N1 0.0235(5) 0.0231(6) 0.0198(5) 0.0028(4) -0.0031(4) -0.0081(4)
N2 0.0203(5) 0.0176(5) 0.0190(5) 0.0008(4) -0.0021(4) -0.0059(4)
C1 0.0191(6) 0.0163(6) 0.0209(6) 0.0011(5) -0.0032(5) -0.0048(5)
C2 0.0219(6) 0.0229(6) 0.0194(6) 0.0010(5) -0.0007(5) -0.0058(5)
C3 0.0204(6) 0.0189(6) 0.0191(6) 0.0046(5) -0.0051(5) -0.0054(5)
C4 0.0275(7) 0.0217(7) 0.0246(7) 0.0050(5) -0.0084(5) -0.0114(5)
C5 0.0258(7) 0.0187(6) 0.0311(7) -0.0003(5) -0.0093(5) -0.0075(5)
C6 0.0219(6) 0.0200(6) 0.0270(7) -0.0009(5) -0.0021(5) -0.0030(5)
C7 0.0227(6) 0.0202(6) 0.0221(6) 0.0022(5) -0.0016(5) -0.0064(5)
C8 0.0202(6) 0.0155(6) 0.0193(6) 0.0033(5) -0.0053(5) -0.0046(5)
C9 0.0211(6) 0.0180(6) 0.0202(6) -0.0061(5) 0.0031(5) -0.0073(5)
C10 0.0219(6) 0.0259(7) 0.0234(7) 0.0000(5) -0.0051(5) -0.0081(5)
C11 0.0194(6) 0.0233(7) 0.0273(7) 0.0020(5) -0.0015(5) -0.0099(5)
C12 0.0266(6) 0.0158(6) 0.0197(6) -0.0059(5) -0.0002(5) -0.0037(5)
C13 0.0314(7) 0.0206(7) 0.0278(7) 0.0010(5) -0.0120(6) -0.0062(5)
C14 0.0228(6) 0.0174(6) 0.0336(7) 0.0013(5) -0.0060(5) -0.0088(5)
C15 0.0395(8) 0.0260(7) 0.0221(7) -0.0036(6) -0.0014(6) -0.0083(6)

loop_
_atom_type_symbol
_atom_type_description
_atom_type_scat_dispersion_real
_atom_type_scat_dispersion_imag
_atom_type_scat_source
C C 0.0033 0.0016 'International Tables Vol C Tables 4.2.6.8 and 6.1.1.4'
H H 0.0000 0.0000 'International Tables Vol C Tables 4.2.6.8 and 6.1.1.4'
N N 0.0061 0.0033 'International Tables Vol C Tables 4.2.6.8 and 6.1.1.4'
O O 0.0106 0.0060 'International Tables Vol C Tables 4.2.6.8 and 6.1.1.4'

loop_
_geom_angle_atom_site_label_1
_geom_angle_atom_site_label_2
_geom_angle_atom_site_label_3
_geom_angle
C1 O1 C9 117.73(9)
C2 N1 C3 116.77(10)
C1 N2 C8 115.51(10)
N2 C1 O1 121.46(10)
N2 C1 C2 123.85(11)
O1 C1 C2 114.69(10)
N1 C2 C1 121.82(11)
N1 C2 H2 119.1
C1 C2 H2 119.1
N1 C3 C4 119.73(11)
N1 C3 C8 120.60(11)
C4 C3 C8 119.67(11)
C5 C4 C3 120.09(12)
C5 C4 H4 120.0
C3 C4 H4 120.0
C4 C5 C6 120.34(11)
C4 C5 H5 119.8
C6 C5 H5 119.8
C7 C6 C5 120.65(11)
C7 C6 H6 119.7
C5 C6 H6 119.7
C6 C7 C8 120.23(11)
C6 C7 H7 119.9
C8 C7 H7 119.9
N2 C8 C7 119.52(11)
N2 C8 C3 121.45(11)
C7 C8 C3 119.03(11)
C10 C9 C14 121.60(12)
C10 C9 O1 120.33(11)
C14 C9 O1 117.94(11)
C9 C10 C11 118.64(11)
C9 C10 H10 120.7
C11 C10 H10 120.7
C12 C11 C10 121.49(11)
C12 C11 H11 119.3
C10 C11 H11 119.3
C11 C12 C13 117.97(11)
C11 C12 C15 121.39(11)
C13 C12 C15 120.63(11)
C14 C13 C12 121.48(12)
C14 C13 H13 119.3
C12 C13 H13 119.3
C9 C14 C13 118.74(11)
C9 C14 H14 120.6
C13 C14 H14 120.6
C12 C15 H15A 109.5
C12 C15 H15B 109.5
H15A C15 H15B 109.5
C12 C15 H15C 109.5
H15A C15 H15C 109.5
H15B C15 H15C 109.5

loop_
_geom_bond_atom_site_label_1
_geom_bond_atom_site_label_2
_geom_bond_distance
O1 C1 1.3606(14)
O1 C9 1.4112(14)
N1 C2 1.3010(16)
N1 C3 1.3776(16)
N2 C1 1.2954(15)
N2 C8 1.3777(15)
C1 C2 1.4285(17)
C2 H2 0.9500
C3 C4 1.4080(17)
C3 C8 1.4159(17)
C4 C5 1.3701(18)
C4 H4 0.9500
C5 C6 1.4046(18)
C5 H5 0.9500
C6 C7 1.3717(17)
C6 H6 0.9500
C7 C8 1.4072(17)
C7 H7 0.9500
C9 C10 1.3765(18)
C9 C14 1.3774(18)
C10 C11 1.3894(17)
C10 H10 0.9500
C11 C12 1.3877(18)
C11 H11 0.9500
C12 C13 1.3898(18)
C12 C15 1.5057(17)
C13 C14 1.3860(18)
C13 H13 0.9500
C14 H14 0.9500
C15 H15A 0.9800
C15 H15B 0.9800
C15 H15C 0.9800

loop_
_geom_torsion_atom_site_label_1
_geom_torsion_atom_site_label_2
_geom_torsion_atom_site_label_3
_geom_torsion_atom_site_label_4
_geom_torsion
C8 N2 C1 O1 -179.56(9)
C8 N2 C1 C2 -0.09(17)
C9 O1 C1 N2 0.45(16)
C9 O1 C1 C2 -179.07(10)
C3 N1 C2 C1 0.04(17)
N2 C1 C2 N1 0.07(19)
O1 C1 C2 N1 179.57(10)
C2 N1 C3 C4 179.91(10)
C2 N1 C3 C8 -0.11(16)
N1 C3 C4 C5 -179.65(10)
C8 C3 C4 C5 0.37(18)
C3 C4 C5 C6 0.00(18)
C4 C5 C6 C7 -0.53(19)
C5 C6 C7 C8 0.67(18)
C1 N2 C8 C7 -179.68(10)
C1 N2 C8 C3 0.02(16)
C6 C7 C8 N2 179.42(10)
C6 C7 C8 C3 -0.28(17)
N1 C3 C8 N2 0.09(17)
C4 C3 C8 N2 -179.94(10)
N1 C3 C8 C7 179.79(10)
C4 C3 C8 C7 -0.23(17)
C1 O1 C9 C10 -75.16(14)
C1 O1 C9 C14 108.80(12)
C14 C9 C10 C11 -2.43(18)
O1 C9 C10 C11 -178.32(10)
C9 C10 C11 C12 0.18(18)
C10 C11 C12 C13 1.90(18)
C10 C11 C12 C15 -178.87(11)
C11 C12 C13 C14 -1.86(18)
C15 C12 C13 C14 178.91(11)
C10 C9 C14 C13 2.47(18)
O1 C9 C14 C13 178.45(10)
C12 C13 C14 C9 -0.27(18)

loop_
_cod_related_entry_id
_cod_related_entry_database
_cod_related_entry_code
1 ChemSpider 3417960
